data_7005588
loop_
_publ_author_name
'Wei, Kai-Ju'
'Ni, Jia'
'Xie, Yong-Shu'
'Liu, Yangzhong'
'Liu, Qing-Liang'

_publ_section_title
;
 Self-assembled hetero-bimetallic coordination cage and cation-clusters
 with micro(2)-Cl bridging using a flexible two-arm ferrocene amide
 linker.
;
_journal_issue 31
_journal_name_full 'Dalton transactions (Cambridge, England : 2003)'
_journal_page_first 3390
_journal_page_last 3397
_journal_paper_doi 10.1039/b703363j
_journal_year 2007
_chemical_formula_sum 'C92 H92 Cl4 Cu2 Fe4 N16 O30'
_chemical_formula_weight 2394.10
_chemical_name_systematic
;
?
;
_space_group_IT_number 70
_symmetry_cell_setting orthorhombic
_symmetry_space_group_name_Hall '-F 2uv 2vw'
_symmetry_space_group_name_H-M 'F d d d :2'
_atom_sites_solution_hydrogens geom
_atom_sites_solution_primary direct
_atom_sites_solution_secondary difmap
_audit_creation_method SHELXL-97
_cell_angle_alpha 90.00
_cell_angle_beta 90.00
_cell_angle_gamma 90.00
_cell_formula_units_Z 8
_cell_length_a 17.4718(13)
_cell_length_b 22.0788(16)
_cell_length_c 51.605(4)
_cell_measurement_temperature 123(2)
_cell_volume 19907(3)
_computing_cell_refinement 'SAINT (Bruker, 2002)'
_computing_data_collection 'SMART (Bruker, 2002)'
_computing_data_reduction SAINT
_computing_publication_material SHELXL-97
_computing_structure_refinement 'SHELXL-97 (Sheldrick, 1997)'
_computing_structure_solution 'SHELXS-97 (Sheldrick, 1990)'
_diffrn_ambient_temperature 123(2)
_diffrn_measured_fraction_theta_full 1.000
_diffrn_measured_fraction_theta_max 1.000
_diffrn_measurement_device_type 'Bruker APEX area-detector diffractometer'
_diffrn_measurement_method '\f and \w scan'
_diffrn_radiation_monochromator graphite
_diffrn_radiation_source 'fine-focus sealed tube'
_diffrn_radiation_type MoK\a
_diffrn_radiation_wavelength 0.71073
_diffrn_reflns_av_R_equivalents 0.0444
_diffrn_reflns_av_sigmaI/netI 0.0326
_diffrn_reflns_limit_h_max 20
_diffrn_reflns_limit_h_min -18
_diffrn_reflns_limit_k_max 26
_diffrn_reflns_limit_k_min -26
_diffrn_reflns_limit_l_max 61
_diffrn_reflns_limit_l_min -54
_diffrn_reflns_number 24984
_diffrn_reflns_theta_full 25.00
_diffrn_reflns_theta_max 25.00
_diffrn_reflns_theta_min 1.54
_diffrn_standards_decay_% 0
_diffrn_standards_interval_count 0
_diffrn_standards_interval_time 0
_exptl_absorpt_coefficient_mu 1.183
_exptl_absorpt_correction_T_max 0.8519
_exptl_absorpt_correction_T_min 0.7180
_exptl_absorpt_correction_type multi-scan
_exptl_absorpt_process_details 'SADABS (Bruker, 2002)'
_exptl_crystal_colour black
_exptl_crystal_density_diffrn 1.596
_exptl_crystal_density_method 'not measured'
_exptl_crystal_description octahedron
_exptl_crystal_F_000 9792
_exptl_crystal_size_max 0.30
_exptl_crystal_size_mid 0.20
_exptl_crystal_size_min 0.14
_refine_diff_density_max 1.043
_refine_diff_density_min -0.496
_refine_diff_density_rms 0.134
_refine_ls_extinction_method none
_refine_ls_goodness_of_fit_ref 1.092
_refine_ls_hydrogen_treatment constr
_refine_ls_matrix_type full
_refine_ls_number_parameters 329
_refine_ls_number_reflns 4396
_refine_ls_number_restraints 0
_refine_ls_restrained_S_all 1.092
_refine_ls_R_factor_all 0.0733
_refine_ls_R_factor_gt 0.0578
_refine_ls_shift/su_max 0.001
_refine_ls_shift/su_mean 0.000
_refine_ls_structure_factor_coef Fsqd
_refine_ls_weighting_details 'calc w=1/[\s^2^(Fo^2^)+(0.0906P)^2^+124.1694P] where P=(Fo^2^+2Fc^2^)/3'
_refine_ls_weighting_scheme calc
_refine_ls_wR_factor_gt 0.1525
_refine_ls_wR_factor_ref 0.1672
_reflns_number_gt 3569
_reflns_number_total 4396
_reflns_threshold_expression >2sigma(I)
_cod_data_source_file b703363j.txt
_cod_data_source_block complex_1
_cod_depositor_comments
;
The following automatic conversions were performed:
'_symmetry_cell_setting' value 'Orthorhombic' changed to 'orthorhombic'
according to '/home/saulius/struct/CIF-dictionaries/cif_core.dic'
dictionary named 'cif_core.dic' version 2.4.1 from
2010-06-29.

'_exptl_absorpt_correction_type' value 'Multi-scan' changed
to 'multi-scan' according to
'/home/saulius/struct/CIF-dictionaries/cif_core.dic' dictionary named
'cif_core.dic' version 2.4.1 from 2010-06-29.

Automatic conversion script
Id: cif_fix_enum 1527 2010-12-29 10:47:43Z saulius 
;
_cod_original_cell_volume 19907(2)
_cod_original_sg_symbol_H-M Fddd
_cod_database_code 7005588

loop_
_symmetry_equiv_pos_as_xyz
'x, y, z'
'-x+3/4, -y+3/4, z'
'-x+3/4, y, -z+3/4'
'x, -y+3/4, -z+3/4'
'x, y+1/2, z+1/2'
'-x+3/4, -y+5/4, z+1/2'
'-x+3/4, y+1/2, -z+5/4'
'x, -y+5/4, -z+5/4'
'x+1/2, y, z+1/2'
'-x+5/4, -y+3/4, z+1/2'
'-x+5/4, y, -z+5/4'
'x+1/2, -y+3/4, -z+5/4'
'x+1/2, y+1/2, z'
'-x+5/4, -y+5/4, z'
'-x+5/4, y+1/2, -z+3/4'
'x+1/2, -y+5/4, -z+3/4'
'-x, -y, -z'
'x-3/4, y-3/4, -z'
'x-3/4, -y, z-3/4'
'-x, y-3/4, z-3/4'
'-x, -y+1/2, -z+1/2'
'x-3/4, y-1/4, -z+1/2'
'x-3/4, -y+1/2, z-1/4'
'-x, y-1/4, z-1/4'
'-x+1/2, -y, -z+1/2'
'x-1/4, y-3/4, -z+1/2'
'x-1/4, -y, z-1/4'
'-x+1/2, y-3/4, z-1/4'
'-x+1/2, -y+1/2, -z'
'x-1/4, y-1/4, -z'
'x-1/4, -y+1/2, z-3/4'
'-x+1/2, y-1/4, z-3/4'

loop_
_atom_site_label
_atom_site_type_symbol
_atom_site_fract_x
_atom_site_fract_y
_atom_site_fract_z
_atom_site_U_iso_or_equiv
_atom_site_adp_type
_atom_site_occupancy
_atom_site_symmetry_multiplicity
_atom_site_calc_flag
_atom_site_refinement_flags
_atom_site_disorder_assembly
_atom_site_disorder_group
Cu1 Cu 0.6250 0.26976(3) 0.1250 0.0345(2) Uani 1 2 d S . .
Fe1 Fe 0.91813(4) 0.10538(3) 0.026737(12) 0.0361(2) Uani 1 1 d . . .
Cl1 Cl 0.8750 0.8750 0.06022(4) 0.0711(7) Uani 1 2 d S . .
Cl2 Cl 0.6250 0.1250 0.96454(4) 0.0917(10) Uani 1 2 d S . .
N1 N 0.7081(2) 0.16880(16) 0.03357(6) 0.0343(8) Uani 1 1 d . . .
H1A H 0.7055 0.1701 0.0169 0.041 Uiso 1 1 calc R . .
N2 N 0.6209(2) 0.25962(17) 0.08573(7) 0.0364(9) Uani 1 1 d . . .
N3 N 0.88846(16) 0.07637(12) 0.09455(5) 0.0437(10) Uani 1 1 d . . .
H3A H 0.8608 0.1068 0.0900 0.052 Uiso 1 1 calc R . .
N4 N 0.74145(16) -0.01157(12) 0.12700(5) 0.0375(9) Uani 1 1 d R . .
O1 O 0.7573(2) 0.11709(16) 0.06717(6) 0.0482(9) Uani 1 1 d . . .
O2 O 1.0080(2) 0.0366(2) 0.09170(9) 0.0811(14) Uani 1 1 d . . .
O3 O 0.6250 0.3688(2) 0.1250 0.0669(16) Uani 1 2 d S . .
H3B H 0.6307 0.3812 0.1399 0.100 Uiso 0.50 1 calc PR . .
O4 O 0.9024(3) 0.8270(2) 0.07478(9) 0.0830(14) Uani 1 1 d . . .
O5 O 0.8164(6) 0.8569(5) 0.0441(2) 0.259(7) Uani 1 1 d . . .
O6 O 0.6867(3) 0.1090(3) 0.94870(11) 0.112(2) Uani 1 1 d . . .
O7 O 0.6459(7) 0.1736(4) 0.98028(14) 0.213(5) Uani 1 1 d . . .
O8 O 0.6080(2) 0.44135(15) 0.08305(12) 0.137(3) Uani 1 1 d . . .
H8A H 0.5740 0.4631 0.0888 0.205 Uiso 1 1 calc R . .
C1 C 0.80355(17) 0.09303(14) 0.02522(6) 0.0342(10) Uani 1 1 d R . .
C2 C 0.83074(17) 0.11238(14) 0.00039(6) 0.0411(11) Uani 1 1 d R . .
H2 H 0.8152 0.1490 -0.0089 0.049 Uiso 1 1 calc R . .
C3 C 0.8844(3) 0.0685(2) -0.00818(10) 0.0513(13) Uani 1 1 d . . .
H3 H 0.9135 0.0704 -0.0244 0.062 Uiso 1 1 calc R . .
C4 C 0.8905(3) 0.0229(2) 0.01061(10) 0.0497(13) Uani 1 1 d . . .
H4 H 0.9242 -0.0125 0.0097 0.060 Uiso 1 1 calc R . .
C5 C 0.8414(3) 0.0377(2) 0.03161(9) 0.0379(10) Uani 1 1 d . . .
H5 H 0.8339 0.0137 0.0474 0.046 Uiso 1 1 calc R . .
C6 C 0.9398(3) 0.1680(2) 0.05466(10) 0.0475(12) Uani 1 1 d . . .
H6 H 0.9014 0.1895 0.0650 0.057 Uiso 1 1 calc R . .
C7 C 0.9713(3) 0.1878(3) 0.03107(11) 0.0534(14) Uani 1 1 d . . .
H7 H 0.9576 0.2252 0.0219 0.064 Uiso 1 1 calc R . .
C8 C 1.0248(3) 0.1448(3) 0.02254(11) 0.0600(16) Uani 1 1 d . . .
H8 H 1.0545 0.1469 0.0065 0.072 Uiso 1 1 calc R . .
C9 C 1.0270(3) 0.0973(3) 0.04076(10) 0.0538(14) Uani 1 1 d . . .
H9 H 1.0592 0.0610 0.0397 0.065 Uiso 1 1 calc R . .
C10 C 0.9746(3) 0.1113(2) 0.06105(10) 0.0471(12) Uani 1 1 d . . .
C11 C 0.7553(2) 0.12664(19) 0.04361(8) 0.0332(9) Uani 1 1 d . . .
C12 C 0.6628(2) 0.21079(19) 0.04697(8) 0.0318(9) Uani 1 1 d . . .
C13 C 0.6626(3) 0.2172(2) 0.07377(8) 0.0362(10) Uani 1 1 d . . .
H13 H 0.6925 0.1911 0.0837 0.043 Uiso 1 1 calc R . .
C14 C 0.5765(3) 0.2965(2) 0.07185(9) 0.0402(11) Uani 1 1 d . . .
H14 H 0.5473 0.3256 0.0803 0.048 Uiso 1 1 calc R . .
C15 C 0.5730(3) 0.2923(2) 0.04512(9) 0.0424(11) Uani 1 1 d . . .
H15 H 0.5417 0.3183 0.0357 0.051 Uiso 1 1 calc R . .
C16 C 0.6162(3) 0.2493(2) 0.03276(8) 0.0366(10) Uani 1 1 d . . .
H16 H 0.6142 0.2459 0.0148 0.044 Uiso 1 1 calc R . .
C17 C 0.9600(3) 0.0714(2) 0.08379(10) 0.0487(12) Uani 1 1 d . . .
C18 C 0.8571(3) 0.0354(2) 0.11247(8) 0.0381(10) Uani 1 1 d . . .
C19 C 0.7788(3) 0.0288(2) 0.11235(8) 0.0353(10) Uani 1 1 d . . .
H19 H 0.7503 0.0537 0.1015 0.042 Uiso 1 1 calc R . .
C20 C 0.7823(3) -0.0458(2) 0.14296(9) 0.0457(12) Uani 1 1 d . . .
H20 H 0.7574 -0.0743 0.1532 0.055 Uiso 1 1 calc R . .
C21 C 0.8603(3) -0.0402(3) 0.14477(10) 0.0514(13) Uani 1 1 d . . .
H21 H 0.8871 -0.0644 0.1564 0.062 Uiso 1 1 calc R . .
C22 C 0.8995(3) 0.0006(3) 0.12960(9) 0.0505(13) Uani 1 1 d . . .
H22 H 0.9523 0.0047 0.1308 0.061 Uiso 1 1 calc R . .
C23 C 0.6723(5) 0.4739(7) 0.0802(3) 0.179(6) Uani 1 1 d . . .
H23A H 0.6768 0.5022 0.0943 0.269 Uiso 1 1 calc R . .
H23B H 0.6704 0.4957 0.0641 0.269 Uiso 1 1 calc R . .
H23C H 0.7157 0.4473 0.0802 0.269 Uiso 1 1 calc R . .

loop_
_atom_site_aniso_label
_atom_site_aniso_U_11
_atom_site_aniso_U_22
_atom_site_aniso_U_33
_atom_site_aniso_U_23
_atom_site_aniso_U_13
_atom_site_aniso_U_12
Cu1 0.0474(5) 0.0390(4) 0.0173(4) 0.000 0.0003(3) 0.000
Fe1 0.0376(4) 0.0390(4) 0.0316(4) 0.0037(3) 0.0054(3) 0.0002(3)
Cl1 0.0980(17) 0.0668(13) 0.0484(11) 0.000 0.000 0.0506(13)
Cl2 0.136(2) 0.120(2) 0.0193(9) 0.000 0.000 0.0746(19)
N1 0.047(2) 0.040(2) 0.0162(17) 0.0011(14) -0.0025(15) 0.0098(17)
N2 0.043(2) 0.044(2) 0.0226(18) 0.0034(16) -0.0010(16) 0.0063(18)
N3 0.044(2) 0.052(2) 0.035(2) 0.0151(19) 0.0017(17) 0.0064(19)
N4 0.049(2) 0.041(2) 0.0221(18) 0.0049(16) -0.0004(16) 0.0022(18)
O1 0.056(2) 0.060(2) 0.0289(18) 0.0154(15) 0.0065(15) 0.0216(17)
O2 0.053(2) 0.114(4) 0.076(3) 0.046(3) 0.007(2) 0.025(3)
O3 0.102(5) 0.044(3) 0.054(3) 0.000 0.002(3) 0.000
O4 0.101(4) 0.072(3) 0.076(3) 0.017(2) -0.003(3) 0.033(3)
O5 0.318(12) 0.210(9) 0.249(10) -0.160(9) -0.219(10) 0.186(10)
O6 0.112(4) 0.150(5) 0.075(4) -0.036(4) 0.018(3) 0.014(4)
O7 0.350(13) 0.190(8) 0.098(5) -0.096(5) -0.114(7) 0.157(8)
O8 0.152(6) 0.109(5) 0.150(7) 0.032(5) 0.011(5) 0.037(5)
C1 0.037(2) 0.036(2) 0.030(2) -0.0002(19) 0.0012(18) -0.0027(19)
C2 0.047(3) 0.048(3) 0.029(2) 0.001(2) 0.002(2) 0.001(2)
C3 0.059(3) 0.058(3) 0.037(3) -0.012(2) 0.010(2) -0.001(3)
C4 0.062(3) 0.036(3) 0.052(3) -0.008(2) 0.010(3) 0.004(2)
C5 0.043(3) 0.031(2) 0.040(3) 0.0016(19) 0.004(2) -0.002(2)
C6 0.055(3) 0.045(3) 0.042(3) -0.001(2) -0.006(2) -0.009(2)
C7 0.060(3) 0.051(3) 0.049(3) 0.013(2) -0.011(3) -0.021(3)
C8 0.038(3) 0.088(4) 0.054(3) 0.025(3) 0.001(2) -0.018(3)
C9 0.036(3) 0.076(4) 0.049(3) 0.015(3) 0.002(2) 0.000(3)
C10 0.040(3) 0.060(3) 0.041(3) 0.012(2) -0.007(2) -0.008(2)
C11 0.034(2) 0.036(2) 0.030(2) 0.0053(18) 0.0012(18) -0.0009(19)
C12 0.038(2) 0.036(2) 0.022(2) 0.0041(17) -0.0002(17) -0.0002(19)
C13 0.045(3) 0.044(3) 0.020(2) 0.0055(19) -0.0032(18) 0.011(2)
C14 0.049(3) 0.044(3) 0.028(2) 0.002(2) 0.001(2) 0.009(2)
C15 0.053(3) 0.047(3) 0.027(2) 0.009(2) -0.004(2) 0.015(2)
C16 0.048(3) 0.043(2) 0.019(2) 0.0036(18) -0.0035(19) 0.004(2)
C17 0.045(3) 0.061(3) 0.040(3) 0.011(2) -0.006(2) 0.002(3)
C18 0.049(3) 0.041(2) 0.024(2) 0.0009(19) -0.0006(19) 0.005(2)
C19 0.045(3) 0.040(2) 0.021(2) 0.0032(18) -0.0001(18) 0.009(2)
C20 0.056(3) 0.049(3) 0.032(2) 0.014(2) 0.001(2) 0.003(2)
C21 0.060(3) 0.058(3) 0.036(3) 0.018(2) -0.008(2) 0.010(3)
C22 0.049(3) 0.069(3) 0.033(3) 0.012(2) -0.005(2) 0.006(3)
C23 0.065(6) 0.235(16) 0.237(16) 0.026(13) 0.005(8) -0.034(8)

loop_
_atom_type_symbol
_atom_type_description
_atom_type_scat_dispersion_real
_atom_type_scat_dispersion_imag
_atom_type_scat_source
C C 0.0033 0.0016 'International Tables Vol C Tables 4.2.6.8 and 6.1.1.4'
H H 0.0000 0.0000 'International Tables Vol C Tables 4.2.6.8 and 6.1.1.4'
N N 0.0061 0.0033 'International Tables Vol C Tables 4.2.6.8 and 6.1.1.4'
O O 0.0106 0.0060 'International Tables Vol C Tables 4.2.6.8 and 6.1.1.4'
Cl Cl 0.1484 0.1585 'International Tables Vol C Tables 4.2.6.8 and 6.1.1.4'
Fe Fe 0.3463 0.8444 'International Tables Vol C Tables 4.2.6.8 and 6.1.1.4'
Cu Cu 0.3201 1.2651 'International Tables Vol C Tables 4.2.6.8 and 6.1.1.4'

loop_
_geom_angle_atom_site_label_1
_geom_angle_atom_site_label_2
_geom_angle_atom_site_label_3
_geom_angle
_geom_angle_site_symmetry_1
_geom_angle_site_symmetry_3
_geom_angle_publ_flag
N2 Cu1 N2 167.4(2) . 11_554 ?
N2 Cu1 N4 88.57(13) . 8_544 ?
N2 Cu1 N4 90.32(13) 11_554 8_544 ?
N2 Cu1 N4 90.32(13) . 14_545 ?
N2 Cu1 N4 88.57(13) 11_554 14_545 ?
N4 Cu1 N4 169.85(16) 8_544 14_545 ?
N2 Cu1 O3 96.30(11) . . ?
N2 Cu1 O3 96.30(11) 11_554 . ?
N4 Cu1 O3 95.08(8) 8_544 . ?
N4 Cu1 O3 95.08(8) 14_545 . ?
C1 Fe1 C5 41.35(15) . . ?
C1 Fe1 C10 121.56(17) . . ?
C5 Fe1 C10 105.1(2) . . ?
C1 Fe1 C6 107.65(18) . . ?
C5 Fe1 C6 122.5(2) . . ?
C10 Fe1 C6 41.2(2) . . ?
C1 Fe1 C9 157.48(17) . . ?
C5 Fe1 C9 120.5(2) . . ?
C10 Fe1 C9 41.0(2) . . ?
C6 Fe1 C9 68.6(2) . . ?
C1 Fe1 C2 41.16(6) . . ?
C5 Fe1 C2 69.20(16) . . ?
C10 Fe1 C2 159.21(18) . . ?
C6 Fe1 C2 123.86(18) . . ?
C9 Fe1 C2 159.20(17) . . ?
C1 Fe1 C7 124.84(19) . . ?
C5 Fe1 C7 160.0(2) . . ?
C10 Fe1 C7 68.2(2) . . ?
C6 Fe1 C7 40.2(2) . . ?
C9 Fe1 C7 67.6(2) . . ?
C2 Fe1 C7 110.00(18) . . ?
C1 Fe1 C4 68.45(17) . . ?
C5 Fe1 C4 40.69(19) . . ?
C10 Fe1 C4 121.6(2) . . ?
C6 Fe1 C4 158.7(2) . . ?
C9 Fe1 C4 106.5(2) . . ?
C2 Fe1 C4 67.91(18) . . ?
C7 Fe1 C4 158.9(2) . . ?
C1 Fe1 C3 68.28(17) . . ?
C5 Fe1 C3 68.2(2) . . ?
C10 Fe1 C3 157.8(2) . . ?
C6 Fe1 C3 160.1(2) . . ?
C9 Fe1 C3 122.7(2) . . ?
C2 Fe1 C3 40.33(17) . . ?
C7 Fe1 C3 125.0(2) . . ?
C4 Fe1 C3 39.8(2) . . ?
C1 Fe1 C8 160.88(19) . . ?
C5 Fe1 C8 157.0(2) . . ?
C10 Fe1 C8 68.1(2) . . ?
C6 Fe1 C8 67.7(2) . . ?
C9 Fe1 C8 40.1(2) . . ?
C2 Fe1 C8 124.74(18) . . ?
C7 Fe1 C8 39.8(2) . . ?
C4 Fe1 C8 122.8(2) . . ?
C3 Fe1 C8 109.4(2) . . ?
O5 Cl1 O5 105.6(12) 2_665 . ?
O5 Cl1 O4 107.0(4) 2_665 . ?
O5 Cl1 O4 111.3(5) . . ?
O5 Cl1 O4 111.3(5) 2_665 2_665 ?
O5 Cl1 O4 107.0(4) . 2_665 ?
O4 Cl1 O4 114.3(4) . 2_665 ?
O7 Cl2 O7 108.7(9) . 14_545 ?
O7 Cl2 O6 110.4(4) . 14_545 ?
O7 Cl2 O6 109.5(6) 14_545 14_545 ?
O7 Cl2 O6 109.5(6) . . ?
O7 Cl2 O6 110.4(4) 14_545 . ?
O6 Cl2 O6 108.5(5) 14_545 . ?
C11 N1 C12 127.8(4) . . ?
C11 N1 H1A 116.1 . . ?
C12 N1 H1A 116.1 . . ?
C14 N2 C13 119.8(4) . . ?
C14 N2 Cu1 119.2(3) . . ?
C13 N2 Cu1 121.0(3) . . ?
C17 N3 C18 124.8(3) . . ?
C17 N3 H3A 117.6 . . ?
C18 N3 H3A 117.6 . . ?
C20 N4 C19 117.9(4) . . ?
C20 N4 Cu1 121.1(3) . 14_545 ?
C19 N4 Cu1 121.0(3) . 14_545 ?
Cu1 O3 H3B 109.5 . . ?
C23 O8 H8A 109.5 . . ?
C5 C1 C2 108.0(2) . . ?
C5 C1 C11 123.3(3) . . ?
C2 C1 C11 128.1(2) . . ?
C5 C1 Fe1 69.4(2) . . ?
C2 C1 Fe1 70.49(10) . . ?
C11 C1 Fe1 118.4(2) . . ?
C3 C2 C1 107.1(3) . . ?
C3 C2 Fe1 70.3(3) . . ?
C1 C2 Fe1 68.35(9) . . ?
C3 C2 H2 126.4 . . ?
C1 C2 H2 126.4 . . ?
Fe1 C2 H2 126.4 . . ?
C4 C3 C2 109.0(4) . . ?
C4 C3 Fe1 70.0(3) . . ?
C2 C3 Fe1 69.4(2) . . ?
C4 C3 H3 125.5 . . ?
C2 C3 H3 125.5 . . ?
Fe1 C3 H3 125.5 . . ?
C3 C4 C5 108.5(4) . . ?
C3 C4 Fe1 70.3(3) . . ?
C5 C4 Fe1 68.3(3) . . ?
C3 C4 H4 125.7 . . ?
C5 C4 H4 125.7 . . ?
Fe1 C4 H4 125.7 . . ?
C4 C5 C1 107.5(4) . . ?
C4 C5 Fe1 71.0(3) . . ?
C1 C5 Fe1 69.3(2) . . ?
C4 C5 H5 126.3 . . ?
C1 C5 H5 126.3 . . ?
Fe1 C5 H5 126.3 . . ?
C7 C6 C10 107.7(5) . . ?
C7 C6 Fe1 70.8(3) . . ?
C10 C6 Fe1 69.3(3) . . ?
C7 C6 H6 126.1 . . ?
C10 C6 H6 126.1 . . ?
Fe1 C6 H6 126.1 . . ?
C6 C7 C8 108.8(5) . . ?
C6 C7 Fe1 69.0(3) . . ?
C8 C7 Fe1 70.6(3) . . ?
C6 C7 H7 125.6 . . ?
C8 C7 H7 125.6 . . ?
Fe1 C7 H7 125.6 . . ?
C7 C8 C9 108.2(5) . . ?
C7 C8 Fe1 69.6(3) . . ?
C9 C8 Fe1 69.0(3) . . ?
C7 C8 H8 125.9 . . ?
C9 C8 H8 125.9 . . ?
Fe1 C8 H8 125.9 . . ?
C8 C9 C10 108.1(5) . . ?
C8 C9 Fe1 70.9(3) . . ?
C10 C9 Fe1 69.1(3) . . ?
C8 C9 H9 126.0 . . ?
C10 C9 H9 126.0 . . ?
Fe1 C9 H9 126.0 . . ?
C9 C10 C6 107.1(5) . . ?
C9 C10 C17 124.1(5) . . ?
C6 C10 C17 128.8(5) . . ?
C9 C10 Fe1 70.0(3) . . ?
C6 C10 Fe1 69.4(3) . . ?
C17 C10 Fe1 124.4(4) . . ?
O1 C11 N1 121.0(4) . . ?
O1 C11 C1 122.2(4) . . ?
N1 C11 C1 116.8(3) . . ?
C16 C12 C13 117.5(4) . . ?
C16 C12 N1 118.4(4) . . ?
C13 C12 N1 124.0(4) . . ?
N2 C13 C12 122.1(4) . . ?
N2 C13 H13 119.0 . . ?
C12 C13 H13 119.0 . . ?
N2 C14 C15 121.4(4) . . ?
N2 C14 H14 119.3 . . ?
C15 C14 H14 119.3 . . ?
C16 C15 C14 119.0(4) . . ?
C16 C15 H15 120.5 . . ?
C14 C15 H15 120.5 . . ?
C15 C16 C12 120.1(4) . . ?
C15 C16 H16 119.9 . . ?
C12 C16 H16 119.9 . . ?
O2 C17 N3 123.1(5) . . ?
O2 C17 C10 121.5(5) . . ?
N3 C17 C10 115.4(4) . . ?
C19 C18 C22 118.4(4) . . ?
C19 C18 N3 116.9(4) . . ?
C22 C18 N3 124.7(4) . . ?
N4 C19 C18 123.6(4) . . ?
N4 C19 H19 118.2 . . ?
C18 C19 H19 118.2 . . ?
N4 C20 C21 121.7(4) . . ?
N4 C20 H20 119.1 . . ?
C21 C20 H20 119.1 . . ?
C20 C21 C22 120.9(5) . . ?
C20 C21 H21 119.5 . . ?
C22 C21 H21 119.5 . . ?
C21 C22 C18 117.4(5) . . ?
C21 C22 H22 121.3 . . ?
C18 C22 H22 121.3 . . ?
O8 C23 H23A 109.5 . . ?
O8 C23 H23B 109.5 . . ?
H23A C23 H23B 109.5 . . ?
O8 C23 H23C 109.5 . . ?
H23A C23 H23C 109.5 . . ?
H23B C23 H23C 109.5 . . ?

loop_
_geom_bond_atom_site_label_1
_geom_bond_atom_site_label_2
_geom_bond_distance
_geom_bond_site_symmetry_2
_geom_bond_publ_flag
Cu1 N2 2.040(3) . ?
Cu1 N2 2.040(3) 11_554 ?
Cu1 N4 2.045(3) 8_544 ?
Cu1 N4 2.045(3) 14_545 ?
Cu1 O3 2.186(5) . ?
Fe1 C1 2.022(3) . ?
Fe1 C5 2.023(5) . ?
Fe1 C10 2.031(5) . ?
Fe1 C6 2.032(5) . ?
Fe1 C9 2.043(5) . ?
Fe1 C2 2.050(3) . ?
Fe1 C7 2.056(5) . ?
Fe1 C4 2.059(5) . ?
Fe1 C3 2.063(5) . ?
Fe1 C8 2.069(5) . ?
Cl1 O5 1.379(8) 2_665 ?
Cl1 O5 1.379(8) . ?
Cl1 O4 1.386(4) . ?
Cl1 O4 1.386(4) 2_665 ?
Cl2 O7 1.394(7) . ?
Cl2 O7 1.394(7) 14_545 ?
Cl2 O6 1.399(5) 14_545 ?
Cl2 O6 1.399(5) . ?
N1 C11 1.346(6) . ?
N1 C12 1.401(6) . ?
N1 H1A 0.8600 . ?
N2 C14 1.332(6) . ?
N2 C13 1.338(6) . ?
N3 C17 1.372(6) . ?
N3 C18 1.404(5) . ?
N3 H3A 0.8600 . ?
N4 C20 1.326(5) . ?
N4 C19 1.339(5) . ?
N4 Cu1 2.045(3) 14_545 ?
O1 C11 1.234(5) . ?
O2 C17 1.210(6) . ?
O3 H3B 0.8200 . ?
O8 C23 1.342(11) . ?
O8 H8A 0.8200 . ?
C1 C5 1.428(5) . ?
C1 C2 1.4318 . ?
C1 C11 1.471(5) . ?
C2 C3 1.418(6) . ?
C2 H2 0.9800 . ?
C3 C4 1.402(7) . ?
C3 H3 0.9800 . ?
C4 C5 1.420(7) . ?
C4 H4 0.9800 . ?
C5 H5 0.9800 . ?
C6 C7 1.406(7) . ?
C6 C10 1.430(7) . ?
C6 H6 0.9800 . ?
C7 C8 1.403(9) . ?
C7 H7 0.9800 . ?
C8 C9 1.410(8) . ?
C8 H8 0.9800 . ?
C9 C10 1.425(7) . ?
C9 H9 0.9800 . ?
C10 C17 1.489(7) . ?
C12 C16 1.387(6) . ?
C12 C13 1.390(6) . ?
C13 H13 0.9300 . ?
C14 C15 1.384(6) . ?
C14 H14 0.9300 . ?
C15 C16 1.371(7) . ?
C15 H15 0.9300 . ?
C16 H16 0.9300 . ?
C18 C19 1.376(7) . ?
C18 C22 1.386(7) . ?
C19 H19 0.9300 . ?
C20 C21 1.372(7) . ?
C20 H20 0.9300 . ?
C21 C22 1.376(7) . ?
C21 H21 0.9300 . ?
C22 H22 0.9300 . ?
C23 H23A 0.9600 . ?
C23 H23B 0.9600 . ?
C23 H23C 0.9600 . ?

loop_
_geom_hbond_atom_site_label_D
_geom_hbond_atom_site_label_H
_geom_hbond_atom_site_label_A
_geom_hbond_distance_DH
_geom_hbond_distance_HA
_geom_hbond_distance_DA
_geom_hbond_angle_DHA
_geom_hbond_site_symmetry_A
N1 H1A O7 0.86 2.16 2.959(7) 154.3 1_554
N3 H3A O1 0.86 2.17 2.838(4) 134.4 .
O3 H3B O8 0.82 1.94 2.710(7) 156.2 11_554
O8 H8A O2 0.82 2.00 2.770(6) 157.1 13_455

loop_
_geom_torsion_atom_site_label_1
_geom_torsion_atom_site_label_2
_geom_torsion_atom_site_label_3
_geom_torsion_atom_site_label_4
_geom_torsion
_geom_torsion_site_symmetry_1
_geom_torsion_site_symmetry_2
_geom_torsion_site_symmetry_3
_geom_torsion_site_symmetry_4
_geom_torsion_publ_flag
N2 Cu1 N2 C14 139.9(4) 11_554 . . . ?
N4 Cu1 N2 C14 -135.0(4) 8_544 . . . ?
N4 Cu1 N2 C14 55.0(4) 14_545 . . . ?
O3 Cu1 N2 C14 -40.1(4) . . . . ?
N2 Cu1 N2 C13 -40.9(3) 11_554 . . . ?
N4 Cu1 N2 C13 44.2(4) 8_544 . . . ?
N4 Cu1 N2 C13 -125.8(4) 14_545 . . . ?
O3 Cu1 N2 C13 139.1(3) . . . . ?
C10 Fe1 C1 C5 -76.5(3) . . . . ?
C6 Fe1 C1 C5 -119.5(3) . . . . ?
C9 Fe1 C1 C5 -42.8(6) . . . . ?
C2 Fe1 C1 C5 118.9(2) . . . . ?
C7 Fe1 C1 C5 -160.5(3) . . . . ?
C4 Fe1 C1 C5 38.2(3) . . . . ?
C3 Fe1 C1 C5 81.2(3) . . . . ?
C8 Fe1 C1 C5 167.9(6) . . . . ?
C5 Fe1 C1 C2 -118.9(2) . . . . ?
C10 Fe1 C1 C2 164.7(2) . . . . ?
C6 Fe1 C1 C2 121.63(17) . . . . ?
C9 Fe1 C1 C2 -161.7(5) . . . . ?
C7 Fe1 C1 C2 80.6(2) . . . . ?
C4 Fe1 C1 C2 -80.63(18) . . . . ?
C3 Fe1 C1 C2 -37.71(18) . . . . ?
C8 Fe1 C1 C2 49.0(6) . . . . ?
C5 Fe1 C1 C11 117.6(4) . . . . ?
C10 Fe1 C1 C11 41.1(3) . . . . ?
C6 Fe1 C1 C11 -1.9(3) . . . . ?
C9 Fe1 C1 C11 74.7(6) . . . . ?
C2 Fe1 C1 C11 -123.6(2) . . . . ?
C7 Fe1 C1 C11 -42.9(4) . . . . ?
C4 Fe1 C1 C11 155.8(3) . . . . ?
C3 Fe1 C1 C11 -161.3(3) . . . . ?
C8 Fe1 C1 C11 -74.6(7) . . . . ?
C5 C1 C2 C3 0.4(3) . . . . ?
C11 C1 C2 C3 171.2(4) . . . . ?
Fe1 C1 C2 C3 59.9(3) . . . . ?
C5 C1 C2 Fe1 -59.5(2) . . . . ?
C11 C1 C2 Fe1 111.3(3) . . . . ?
C1 Fe1 C2 C3 -118.6(3) . . . . ?
C5 Fe1 C2 C3 -80.4(3) . . . . ?
C10 Fe1 C2 C3 -158.0(5) . . . . ?
C6 Fe1 C2 C3 163.7(3) . . . . ?
C9 Fe1 C2 C3 41.6(6) . . . . ?
C7 Fe1 C2 C3 120.9(3) . . . . ?
C4 Fe1 C2 C3 -36.5(3) . . . . ?
C8 Fe1 C2 C3 78.9(4) . . . . ?
C5 Fe1 C2 C1 38.23(15) . . . . ?
C10 Fe1 C2 C1 -39.4(5) . . . . ?
C6 Fe1 C2 C1 -77.72(19) . . . . ?
C9 Fe1 C2 C1 160.2(6) . . . . ?
C7 Fe1 C2 C1 -120.48(19) . . . . ?
C4 Fe1 C2 C1 82.08(17) . . . . ?
C3 Fe1 C2 C1 118.6(3) . . . . ?
C8 Fe1 C2 C1 -162.5(3) . . . . ?
C1 C2 C3 C4 0.2(4) . . . . ?
Fe1 C2 C3 C4 58.9(4) . . . . ?
C1 C2 C3 Fe1 -58.65(14) . . . . ?
C1 Fe1 C3 C4 -82.0(3) . . . . ?
C5 Fe1 C3 C4 -37.3(3) . . . . ?
C10 Fe1 C3 C4 38.9(7) . . . . ?
C6 Fe1 C3 C4 -163.8(6) . . . . ?
C9 Fe1 C3 C4 75.8(4) . . . . ?
C2 Fe1 C3 C4 -120.5(4) . . . . ?
C7 Fe1 C3 C4 159.9(3) . . . . ?
C8 Fe1 C3 C4 118.3(3) . . . . ?
C1 Fe1 C3 C2 38.47(16) . . . . ?
C5 Fe1 C3 C2 83.2(3) . . . . ?
C10 Fe1 C3 C2 159.4(5) . . . . ?
C6 Fe1 C3 C2 -43.3(7) . . . . ?
C9 Fe1 C3 C2 -163.7(2) . . . . ?
C7 Fe1 C3 C2 -79.7(3) . . . . ?
C4 Fe1 C3 C2 120.5(4) . . . . ?
C8 Fe1 C3 C2 -121.2(3) . . . . ?
C2 C3 C4 C5 -0.8(6) . . . . ?
Fe1 C3 C4 C5 57.7(4) . . . . ?
C2 C3 C4 Fe1 -58.5(3) . . . . ?
C1 Fe1 C4 C3 81.5(3) . . . . ?
C5 Fe1 C4 C3 120.4(5) . . . . ?
C10 Fe1 C4 C3 -163.8(3) . . . . ?
C6 Fe1 C4 C3 164.9(5) . . . . ?
C9 Fe1 C4 C3 -121.7(3) . . . . ?
C2 Fe1 C4 C3 37.0(3) . . . . ?
C7 Fe1 C4 C3 -51.5(7) . . . . ?
C8 Fe1 C4 C3 -81.0(4) . . . . ?
C1 Fe1 C4 C5 -38.9(3) . . . . ?
C10 Fe1 C4 C5 75.8(4) . . . . ?
C6 Fe1 C4 C5 44.5(7) . . . . ?
C9 Fe1 C4 C5 117.9(3) . . . . ?
C2 Fe1 C4 C5 -83.3(3) . . . . ?
C7 Fe1 C4 C5 -171.8(5) . . . . ?
C3 Fe1 C4 C5 -120.4(5) . . . . ?
C8 Fe1 C4 C5 158.6(3) . . . . ?
C3 C4 C5 C1 1.1(6) . . . . ?
Fe1 C4 C5 C1 60.0(3) . . . . ?
C3 C4 C5 Fe1 -58.9(4) . . . . ?
C2 C1 C5 C4 -0.9(4) . . . . ?
C11 C1 C5 C4 -172.2(4) . . . . ?
Fe1 C1 C5 C4 -61.1(3) . . . . ?
C2 C1 C5 Fe1 60.19(12) . . . . ?
C11 C1 C5 Fe1 -111.1(3) . . . . ?
C1 Fe1 C5 C4 118.0(4) . . . . ?
C10 Fe1 C5 C4 -121.1(3) . . . . ?
C6 Fe1 C5 C4 -162.4(3) . . . . ?
C9 Fe1 C5 C4 -79.6(4) . . . . ?
C2 Fe1 C5 C4 79.9(3) . . . . ?
C7 Fe1 C5 C4 171.4(6) . . . . ?
C3 Fe1 C5 C4 36.5(3) . . . . ?
C8 Fe1 C5 C4 -51.9(7) . . . . ?
C10 Fe1 C5 C1 120.9(3) . . . . ?
C6 Fe1 C5 C1 79.6(3) . . . . ?
C9 Fe1 C5 C1 162.4(2) . . . . ?
C2 Fe1 C5 C1 -38.06(15) . . . . ?
C7 Fe1 C5 C1 53.4(7) . . . . ?
C4 Fe1 C5 C1 -118.0(4) . . . . ?
C3 Fe1 C5 C1 -81.5(3) . . . . ?
C8 Fe1 C5 C1 -169.8(5) . . . . ?
C1 Fe1 C6 C7 -123.5(3) . . . . ?
C5 Fe1 C6 C7 -166.5(3) . . . . ?
C10 Fe1 C6 C7 118.4(5) . . . . ?
C9 Fe1 C6 C7 80.1(4) . . . . ?
C2 Fe1 C6 C7 -81.1(4) . . . . ?
C4 Fe1 C6 C7 160.7(6) . . . . ?
C3 Fe1 C6 C7 -48.7(8) . . . . ?
C8 Fe1 C6 C7 36.8(3) . . . . ?
C1 Fe1 C6 C10 118.0(3) . . . . ?
C5 Fe1 C6 C10 75.1(3) . . . . ?
C9 Fe1 C6 C10 -38.4(3) . . . . ?
C2 Fe1 C6 C10 160.5(3) . . . . ?
C7 Fe1 C6 C10 -118.4(5) . . . . ?
C4 Fe1 C6 C10 42.2(7) . . . . ?
C3 Fe1 C6 C10 -167.2(6) . . . . ?
C8 Fe1 C6 C10 -81.7(3) . . . . ?
C10 C6 C7 C8 0.2(6) . . . . ?
Fe1 C6 C7 C8 -59.6(4) . . . . ?
C10 C6 C7 Fe1 59.7(3) . . . . ?
C1 Fe1 C7 C6 75.5(4) . . . . ?
C5 Fe1 C7 C6 35.2(8) . . . . ?
C10 Fe1 C7 C6 -38.6(3) . . . . ?
C9 Fe1 C7 C6 -83.0(3) . . . . ?
C2 Fe1 C7 C6 119.2(3) . . . . ?
C4 Fe1 C7 C6 -160.5(6) . . . . ?
C3 Fe1 C7 C6 161.9(3) . . . . ?
C8 Fe1 C7 C6 -120.1(5) . . . . ?
C1 Fe1 C7 C8 -164.4(3) . . . . ?
C5 Fe1 C7 C8 155.3(5) . . . . ?
C10 Fe1 C7 C8 81.5(3) . . . . ?
C6 Fe1 C7 C8 120.1(5) . . . . ?
C9 Fe1 C7 C8 37.1(3) . . . . ?
C2 Fe1 C7 C8 -120.7(3) . . . . ?
C4 Fe1 C7 C8 -40.4(7) . . . . ?
C3 Fe1 C7 C8 -78.1(4) . . . . ?
C6 C7 C8 C9 0.3(6) . . . . ?
Fe1 C7 C8 C9 -58.3(4) . . . . ?
C6 C7 C8 Fe1 58.6(4) . . . . ?
C1 Fe1 C8 C7 42.3(8) . . . . ?
C5 Fe1 C8 C7 -158.6(5) . . . . ?
C10 Fe1 C8 C7 -81.8(4) . . . . ?
C6 Fe1 C8 C7 -37.2(3) . . . . ?
C9 Fe1 C8 C7 -120.0(5) . . . . ?
C2 Fe1 C8 C7 79.5(4) . . . . ?
C4 Fe1 C8 C7 163.9(3) . . . . ?
C3 Fe1 C8 C7 121.8(3) . . . . ?
C1 Fe1 C8 C9 162.3(5) . . . . ?
C5 Fe1 C8 C9 -38.6(7) . . . . ?
C10 Fe1 C8 C9 38.2(4) . . . . ?
C6 Fe1 C8 C9 82.9(4) . . . . ?
C2 Fe1 C8 C9 -160.5(3) . . . . ?
C7 Fe1 C8 C9 120.0(5) . . . . ?
C4 Fe1 C8 C9 -76.1(4) . . . . ?
C3 Fe1 C8 C9 -118.2(4) . . . . ?
C7 C8 C9 C10 -0.6(6) . . . . ?
Fe1 C8 C9 C10 -59.3(4) . . . . ?
C7 C8 C9 Fe1 58.7(4) . . . . ?
C1 Fe1 C9 C8 -165.0(5) . . . . ?
C5 Fe1 C9 C8 163.6(3) . . . . ?
C10 Fe1 C9 C8 -118.9(5) . . . . ?
C6 Fe1 C9 C8 -80.3(4) . . . . ?
C2 Fe1 C9 C8 50.6(7) . . . . ?
C7 Fe1 C9 C8 -36.8(4) . . . . ?
C4 Fe1 C9 C8 121.6(4) . . . . ?
C3 Fe1 C9 C8 81.3(4) . . . . ?
C1 Fe1 C9 C10 -46.0(7) . . . . ?
C5 Fe1 C9 C10 -77.5(4) . . . . ?
C6 Fe1 C9 C10 38.6(3) . . . . ?
C2 Fe1 C9 C10 169.5(4) . . . . ?
C7 Fe1 C9 C10 82.1(4) . . . . ?
C4 Fe1 C9 C10 -119.4(3) . . . . ?
C3 Fe1 C9 C10 -159.7(3) . . . . ?
C8 Fe1 C9 C10 118.9(5) . . . . ?
C8 C9 C10 C6 0.7(6) . . . . ?
Fe1 C9 C10 C6 -59.8(3) . . . . ?
C8 C9 C10 C17 179.2(5) . . . . ?
Fe1 C9 C10 C17 118.7(5) . . . . ?
C8 C9 C10 Fe1 60.5(4) . . . . ?
C7 C6 C10 C9 -0.5(6) . . . . ?
Fe1 C6 C10 C9 60.1(4) . . . . ?
C7 C6 C10 C17 -178.9(5) . . . . ?
Fe1 C6 C10 C17 -118.3(5) . . . . ?
C7 C6 C10 Fe1 -60.7(3) . . . . ?
C1 Fe1 C10 C9 161.1(3) . . . . ?
C5 Fe1 C10 C9 119.4(3) . . . . ?
C6 Fe1 C10 C9 -118.1(4) . . . . ?
C2 Fe1 C10 C9 -169.5(4) . . . . ?
C7 Fe1 C10 C9 -80.4(4) . . . . ?
C4 Fe1 C10 C9 78.5(4) . . . . ?
C3 Fe1 C10 C9 50.4(7) . . . . ?
C8 Fe1 C10 C9 -37.4(3) . . . . ?
C1 Fe1 C10 C6 -80.7(3) . . . . ?
C5 Fe1 C10 C6 -122.4(3) . . . . ?
C9 Fe1 C10 C6 118.1(4) . . . . ?
C2 Fe1 C10 C6 -51.4(6) . . . . ?
C7 Fe1 C10 C6 37.7(3) . . . . ?
C4 Fe1 C10 C6 -163.3(3) . . . . ?
C3 Fe1 C10 C6 168.5(5) . . . . ?
C8 Fe1 C10 C6 80.7(3) . . . . ?
C1 Fe1 C10 C17 42.9(5) . . . . ?
C5 Fe1 C10 C17 1.2(5) . . . . ?
C6 Fe1 C10 C17 123.6(6) . . . . ?
C9 Fe1 C10 C17 -118.2(6) . . . . ?
C2 Fe1 C10 C17 72.2(7) . . . . ?
C7 Fe1 C10 C17 161.3(5) . . . . ?
C4 Fe1 C10 C17 -39.7(5) . . . . ?
C3 Fe1 C10 C17 -67.9(8) . . . . ?
C8 Fe1 C10 C17 -155.7(5) . . . . ?
C12 N1 C11 O1 7.2(7) . . . . ?
C12 N1 C11 C1 -172.7(4) . . . . ?
C5 C1 C11 O1 16.3(6) . . . . ?
C2 C1 C11 O1 -153.1(3) . . . . ?
Fe1 C1 C11 O1 -66.5(5) . . . . ?
C5 C1 C11 N1 -163.7(4) . . . . ?
C2 C1 C11 N1 26.9(5) . . . . ?
Fe1 C1 C11 N1 113.5(4) . . . . ?
C11 N1 C12 C16 -178.0(4) . . . . ?
C11 N1 C12 C13 3.2(7) . . . . ?
C14 N2 C13 C12 1.5(7) . . . . ?
Cu1 N2 C13 C12 -177.7(3) . . . . ?
C16 C12 C13 N2 -1.7(7) . . . . ?
N1 C12 C13 N2 177.1(4) . . . . ?
C13 N2 C14 C15 -0.6(7) . . . . ?
Cu1 N2 C14 C15 178.6(4) . . . . ?
N2 C14 C15 C16 0.0(8) . . . . ?
C14 C15 C16 C12 -0.2(7) . . . . ?
C13 C12 C16 C15 1.0(7) . . . . ?
N1 C12 C16 C15 -177.8(4) . . . . ?
C18 N3 C17 O2 -12.1(8) . . . . ?
C18 N3 C17 C10 166.6(4) . . . . ?
C9 C10 C17 O2 26.9(8) . . . . ?
C6 C10 C17 O2 -155.0(6) . . . . ?
Fe1 C10 C17 O2 114.7(6) . . . . ?
C9 C10 C17 N3 -151.9(5) . . . . ?
C6 C10 C17 N3 26.3(8) . . . . ?
Fe1 C10 C17 N3 -64.0(6) . . . . ?
C17 N3 C18 C19 -150.4(4) . . . . ?
C17 N3 C18 C22 27.8(7) . . . . ?
C20 N4 C19 C18 1.8(6) . . . . ?
Cu1 N4 C19 C18 -178.6(3) 14_545 . . . ?
C22 C18 C19 N4 -3.3(7) . . . . ?
N3 C18 C19 N4 175.1(4) . . . . ?
C19 N4 C20 C21 0.5(7) . . . . ?
Cu1 N4 C20 C21 -179.1(4) 14_545 . . . ?
N4 C20 C21 C22 -1.3(8) . . . . ?
C20 C21 C22 C18 -0.2(8) . . . . ?
C19 C18 C22 C21 2.4(8) . . . . ?
N3 C18 C22 C21 -175.9(5) . . . . ?
